data_9010157
loop_
_publ_author_name
'Lopano, C. L.'
'Heaney, P. J.'
'Post, J. E.'
'Hanson, J.'
'Komarneni, S.'

_publ_section_title
;Time-resolved structural analysis of K-and Ba-exchange reactions with
 synthetic Na-birnessite using synchrotron X-ray diffraction Locality:
 synthetic Sample: Ba-birnessite
;
_journal_name_full 'American Mineralogist'
_journal_page_first 380
_journal_page_last 387
_journal_paper_doi 10.2138/am.2007.2242
_journal_volume 92
_journal_year 2007
_chemical_compound_source Synthetic
_chemical_formula_structural Ba.29Mn2O4*.888H2O
_chemical_formula_sum 'Ba0.145 H4 Mn O2.444'
_space_group_IT_number 2
_symmetry_space_group_name_Hall '-P 1 (1/2*x+1/2*y,1/2*x-1/2*y,-z)'
_symmetry_space_group_name_H-M 'C -1'
_cell_angle_alpha 89.516
_cell_angle_beta 102.957
_cell_angle_gamma 89.897
_cell_formula_units_Z 2
_cell_length_a 5.1711
_cell_length_b 2.8476
_cell_length_c 7.3076
_cell_volume 104.862
_database_code_amcsd 0004278
_exptl_crystal_density_diffrn 3.737
_cod_original_formula_sum 'Ba.145 Mn O2.444 H4'
_cod_database_code 9010157
_amcsd_formula_title Ba.29Mn2O4*.888H2O

loop_
_space_group_symop_operation_xyz
x,y,z
1/2+x,1/2+y,z
-x,-y,-z
1/2-x,1/2-y,-z

loop_
_atom_site_label
_atom_site_fract_x
_atom_site_fract_y
_atom_site_fract_z
_atom_site_occupancy
_atom_site_U_iso_or_equiv
_atom_site_type_symbol
_atom_site_attached_hydrogens
Ba 0.58300 0.20930 0.50690 0.07250 0.10000 Ba 0
Mn 0.00000 0.00000 0.00000 1.00000 0.00180 Mn 0
O 0.37770 -0.03010 0.13210 1.00000 0.01700 O 0
Wat 0.58300 0.20930 0.50690 0.22200 0.10000 O 2

loop_
_cod_changelog_entry_id
_cod_changelog_entry_author
_cod_changelog_entry_date
_cod_changelog_entry_text
1
;cod-tools version 3.8.0
Id: cif_guess_AMCSD_atom_types 9581 2023-05-17 12:35:41Z saulius
;
2023-05-18T11:40:52+03:00
;Derived atom types and hydrogen counts
from atom names that follow the AMCSD naming convention
(Wat == water, O-H == hydroxyl).
;

loop_
_cod_related_entry_id
_cod_related_entry_database
_cod_related_entry_code
1 AMCSD 0004278
